data_4305977
loop_
_publ_author_name
'Nina Herzmann'
'Anja-Verena Mudring'
'Gerd Meyer'

_publ_section_title
;
Seven-Coordinate Ruthenium Atoms Sequestered in Praseodymium Clusters in
the Chloride {RuPr3}Cl3
;
_journal_name_full 'Inorganic Chemistry'
_journal_page_first 7954
_journal_page_last 7956
_journal_paper_doi 10.1021/ic800907c
_journal_volume 47
_journal_year 2008
_chemical_formula_sum 'Cl3 Pr3 Ru'
_chemical_formula_weight 630.15
_chemical_name_systematic
;
 ?
;
_space_group_IT_number 62
_symmetry_cell_setting orthorhombic
_symmetry_space_group_name_Hall '-P 2ac 2n'
_symmetry_space_group_name_H-M 'P n m a'
_atom_sites_solution_primary direct
_atom_sites_solution_secondary difmap
_audit_creation_method SHELXL-97
_cell_angle_alpha 90.00
_cell_angle_beta 90.00
_cell_angle_gamma 90.00
_cell_formula_units_Z 4
_cell_length_a 14.323(3)
_cell_length_b 4.0042(6)
_cell_length_c 12.576(2)
_cell_measurement_reflns_used 523
_cell_measurement_temperature 293(2)
_cell_measurement_theta_max 28.04
_cell_measurement_theta_min 2.84
_cell_volume 721.3(2)
_computing_structure_refinement 'SHELXL-97 (Sheldrick, 1997)'
_diffrn_ambient_temperature 293(2)
_diffrn_detector_area_resol_mean 'not measured'
_diffrn_measured_fraction_theta_full 0.941
_diffrn_measured_fraction_theta_max 0.941
_diffrn_measurement_device_type 'IPDS I'
_diffrn_measurement_method '\f scans'
_diffrn_radiation_monochromator graphite
_diffrn_radiation_source 'fine-focus sealed tube'
_diffrn_radiation_type MoK\a
_diffrn_radiation_wavelength 0.71073
_diffrn_reflns_av_R_equivalents 0.0942
_diffrn_reflns_av_sigmaI/netI 0.0633
_diffrn_reflns_limit_h_max 18
_diffrn_reflns_limit_h_min -18
_diffrn_reflns_limit_k_max 4
_diffrn_reflns_limit_k_min -4
_diffrn_reflns_limit_l_max 16
_diffrn_reflns_limit_l_min -16
_diffrn_reflns_number 5437
_diffrn_reflns_theta_full 28.04
_diffrn_reflns_theta_max 28.04
_diffrn_reflns_theta_min 2.84
_diffrn_standards_decay_% 'not measured'
_diffrn_standards_interval_count 'not measured'
_diffrn_standards_interval_time 'not measured'
_diffrn_standards_number 'not measured'
_exptl_absorpt_coefficient_mu 22.569
_exptl_absorpt_correction_T_max 0.5355
_exptl_absorpt_correction_T_min 0.3312
_exptl_absorpt_correction_type numerical
_exptl_absorpt_process_details
;
The absorption correction (X-RED; Stoe & Cie, 2001) 
was performed after optimizing the crystal shape 
using X-SHAPE (Stoe & Cie, 1999). 
;
_exptl_crystal_colour black
_exptl_crystal_density_diffrn 5.477
_exptl_crystal_density_meas ?
_exptl_crystal_density_method .
_exptl_crystal_description polyhedron
_exptl_crystal_F_000 1020
_exptl_crystal_size_max 0.2
_exptl_crystal_size_mid 0.2
_exptl_crystal_size_min 0.15
_refine_diff_density_max 3.574
_refine_diff_density_min -2.978
_refine_diff_density_rms 0.606
_refine_ls_extinction_coef 0.0005(3)
_refine_ls_extinction_expression Fc^*^=kFc[1+0.001xFc^2^\l^3^/sin(2\q)]^-1/4^
_refine_ls_extinction_method SHELXL
_refine_ls_goodness_of_fit_ref 0.953
_refine_ls_hydrogen_treatment none
_refine_ls_matrix_type full
_refine_ls_number_parameters 44
_refine_ls_number_reflns 944
_refine_ls_number_restraints 0
_refine_ls_restrained_S_all 0.953
_refine_ls_R_factor_all 0.0659
_refine_ls_R_factor_gt 0.0455
_refine_ls_shift/su_max 0.000
_refine_ls_shift/su_mean 0.000
_refine_ls_structure_factor_coef Fsqd
_refine_ls_weighting_details 'calc w=1/[\s^2^(Fo^2^)+(0.0725P)^2^+0.0000P] where P=(Fo^2^+2Fc^2^)/3'
_refine_ls_weighting_scheme calc
_refine_ls_wR_factor_gt 0.1098
_refine_ls_wR_factor_ref 0.1158
_reflns_number_gt 663
_reflns_number_total 944
_reflns_threshold_expression >2sigma(I)
_cod_data_source_file ic800907c_si_001.cif
_cod_data_source_block knh099_RuPr3Cl3
_cod_database_code 4305977

loop_
_symmetry_equiv_pos_as_xyz
'x, y, z'
'-x+1/2, -y, z+1/2'
'x+1/2, -y+1/2, -z+1/2'
'-x, y+1/2, -z'
'-x, -y, -z'
'x-1/2, y, -z-1/2'
'-x-1/2, y-1/2, z-1/2'
'x, -y-1/2, z'

loop_
_atom_site_label
_atom_site_type_symbol
_atom_site_fract_x
_atom_site_fract_y
_atom_site_fract_z
_atom_site_U_iso_or_equiv
_atom_site_adp_type
_atom_site_occupancy
_atom_site_symmetry_multiplicity
_atom_site_calc_flag
_atom_site_refinement_flags
_atom_site_disorder_assembly
_atom_site_disorder_group
Pr1 Pr 0.35349(6) 0.2500 0.09336(7) 0.0147(3) Uani 1 2 d S . .
Pr2 Pr 0.09919(6) 0.2500 0.33021(8) 0.0159(3) Uani 1 2 d S . .
Pr3 Pr 0.40747(6) -0.2500 0.34448(8) 0.0144(3) Uani 1 2 d S . .
Ru1 Ru 0.48727(9) -0.2500 0.09192(11) 0.0142(4) Uani 1 2 d S . .
Cl1 Cl 0.2351(3) -0.2500 0.2269(3) 0.0175(10) Uani 1 2 d S . .
Cl2 Cl 0.5494(3) 0.2500 0.4030(3) 0.0167(10) Uani 1 2 d S . .
Cl3 Cl 0.2790(3) 0.2500 0.4546(3) 0.0174(10) Uani 1 2 d S . .

loop_
_atom_site_aniso_label
_atom_site_aniso_U_11
_atom_site_aniso_U_22
_atom_site_aniso_U_33
_atom_site_aniso_U_23
_atom_site_aniso_U_13
_atom_site_aniso_U_12
Pr1 0.0143(5) 0.0235(7) 0.0063(5) 0.000 -0.0010(4) 0.000
Pr2 0.0144(5) 0.0237(8) 0.0098(5) 0.000 -0.0011(3) 0.000
Pr3 0.0142(5) 0.0148(7) 0.0142(5) 0.000 -0.0030(4) 0.000
Ru1 0.0121(6) 0.0200(10) 0.0103(7) 0.000 -0.0004(5) 0.000
Cl1 0.0151(18) 0.025(3) 0.0119(18) 0.000 0.0002(15) 0.000
Cl2 0.0190(19) 0.022(3) 0.0094(18) 0.000 0.0013(15) 0.000
Cl3 0.016(2) 0.029(3) 0.0072(18) 0.000 -0.0011(15) 0.000

loop_
_atom_type_symbol
_atom_type_description
_atom_type_scat_dispersion_real
_atom_type_scat_dispersion_imag
_atom_type_scat_source
Cl Cl 0.1484 0.1585 'International Tables Vol C Tables 4.2.6.8 and 6.1.1.4'
Pr Pr -0.2180 2.8214 'International Tables Vol C Tables 4.2.6.8 and 6.1.1.4'
Ru Ru -1.2594 0.8363 'International Tables Vol C Tables 4.2.6.8 and 6.1.1.4'

loop_
_geom_angle_atom_site_label_1
_geom_angle_atom_site_label_2
_geom_angle_atom_site_label_3
_geom_angle
_geom_angle_site_symmetry_1
_geom_angle_site_symmetry_3
_geom_angle_publ_flag
Ru1 Pr1 Ru1 92.51(5) 1_565 . ?
Ru1 Pr1 Cl1 147.59(9) 1_565 . ?
Ru1 Pr1 Cl1 85.17(6) . . ?
Ru1 Pr1 Cl1 85.17(6) 1_565 1_565 ?
Ru1 Pr1 Cl1 147.59(9) . 1_565 ?
Cl1 Pr1 Cl1 79.98(10) . 1_565 ?
Ru1 Pr1 Ru1 60.77(4) 1_565 5_655 ?
Ru1 Pr1 Ru1 60.77(4) . 5_655 ?
Cl1 Pr1 Ru1 140.00(5) . 5_655 ?
Cl1 Pr1 Ru1 140.00(5) 1_565 5_655 ?
Ru1 Pr1 Cl3 147.30(8) 1_565 2_554 ?
Ru1 Pr1 Cl3 87.43(6) . 2_554 ?
Cl1 Pr1 Cl3 65.00(10) . 2_554 ?
Cl1 Pr1 Cl3 111.47(10) 1_565 2_554 ?
Ru1 Pr1 Cl3 91.40(8) 5_655 2_554 ?
Ru1 Pr1 Cl3 87.43(6) 1_565 2_564 ?
Ru1 Pr1 Cl3 147.30(8) . 2_564 ?
Cl1 Pr1 Cl3 111.47(10) . 2_564 ?
Cl1 Pr1 Cl3 65.00(10) 1_565 2_564 ?
Ru1 Pr1 Cl3 91.40(8) 5_655 2_564 ?
Cl3 Pr1 Cl3 75.68(9) 2_554 2_564 ?
Ru1 Pr1 Pr2 48.30(3) 1_565 6_656 ?
Ru1 Pr1 Pr2 48.30(3) . 6_656 ?
Cl1 Pr1 Pr2 112.53(8) . 6_656 ?
Cl1 Pr1 Pr2 112.53(8) 1_565 6_656 ?
Ru1 Pr1 Pr2 60.89(3) 5_655 6_656 ?
Cl3 Pr1 Pr2 134.55(6) 2_554 6_656 ?
Cl3 Pr1 Pr2 134.55(6) 2_564 6_656 ?
Ru1 Pr1 Pr3 59.11(3) 1_565 1_565 ?
Ru1 Pr1 Pr3 104.14(4) . 1_565 ?
Cl1 Pr1 Pr3 90.08(7) . 1_565 ?
Cl1 Pr1 Pr3 47.74(8) 1_565 1_565 ?
Ru1 Pr1 Pr3 116.71(3) 5_655 1_565 ?
Cl3 Pr1 Pr3 151.83(8) 2_554 1_565 ?
Cl3 Pr1 Pr3 103.78(5) 2_564 1_565 ?
Pr2 Pr1 Pr3 65.59(2) 6_656 1_565 ?
Ru1 Pr1 Pr3 104.14(4) 1_565 . ?
Ru1 Pr1 Pr3 59.11(3) . . ?
Cl1 Pr1 Pr3 47.74(8) . . ?
Cl1 Pr1 Pr3 90.08(7) 1_565 . ?
Ru1 Pr1 Pr3 116.71(3) 5_655 . ?
Cl3 Pr1 Pr3 103.78(5) 2_554 . ?
Cl3 Pr1 Pr3 151.83(8) 2_564 . ?
Pr2 Pr1 Pr3 65.59(2) 6_656 . ?
Pr3 Pr1 Pr3 63.25(2) 1_565 . ?
Ru1 Pr1 Pr2 104.09(4) 1_565 2_554 ?
Ru1 Pr1 Pr2 60.45(3) . 2_554 ?
Cl1 Pr1 Pr2 102.74(6) . 2_554 ?
Cl1 Pr1 Pr2 151.15(8) 1_565 2_554 ?
Ru1 Pr1 Pr2 43.70(2) 5_655 2_554 ?
Cl3 Pr1 Pr2 48.47(7) 2_554 2_554 ?
Cl3 Pr1 Pr2 87.85(7) 2_564 2_554 ?
Pr2 Pr1 Pr2 93.18(3) 6_656 2_554 ?
Pr3 Pr1 Pr2 158.35(3) 1_565 2_554 ?
Pr3 Pr1 Pr2 113.250(18) . 2_554 ?
Ru1 Pr1 Pr2 60.45(3) 1_565 2_564 ?
Ru1 Pr1 Pr2 104.09(4) . 2_564 ?
Cl1 Pr1 Pr2 151.15(8) . 2_564 ?
Cl1 Pr1 Pr2 102.74(6) 1_565 2_564 ?
Ru1 Pr1 Pr2 43.70(2) 5_655 2_564 ?
Cl3 Pr1 Pr2 87.85(7) 2_554 2_564 ?
Cl3 Pr1 Pr2 48.47(7) 2_564 2_564 ?
Pr2 Pr1 Pr2 93.18(3) 6_656 2_564 ?
Pr3 Pr1 Pr2 113.250(18) 1_565 2_564 ?
Pr3 Pr1 Pr2 158.35(3) . 2_564 ?
Pr2 Pr1 Pr2 61.31(2) 2_554 2_564 ?
Ru1 Pr2 Ru1 93.65(5) 6_556 6_566 ?
Ru1 Pr2 Cl3 108.29(6) 6_556 . ?
Ru1 Pr2 Cl3 108.29(6) 6_566 . ?
Ru1 Pr2 Cl2 102.04(7) 6_556 6_556 ?
Ru1 Pr2 Cl2 102.04(6) 6_566 6_556 ?
Cl3 Pr2 Cl2 134.95(12) . 6_556 ?
Ru1 Pr2 Cl1 173.51(6) 6_556 1_565 ?
Ru1 Pr2 Cl1 92.60(5) 6_566 1_565 ?
Cl3 Pr2 Cl1 71.28(10) . 1_565 ?
Cl2 Pr2 Cl1 74.89(10) 6_556 1_565 ?
Ru1 Pr2 Cl1 92.60(5) 6_556 . ?
Ru1 Pr2 Cl1 173.51(6) 6_566 . ?
Cl3 Pr2 Cl1 71.28(10) . . ?
Cl2 Pr2 Cl1 74.89(10) 6_556 . ?
Cl1 Pr2 Cl1 81.10(10) 1_565 . ?
Ru1 Pr2 Ru1 57.35(4) 6_556 2 ?
Ru1 Pr2 Ru1 57.35(4) 6_566 2 ?
Cl3 Pr2 Ru1 79.34(8) . 2 ?
Cl2 Pr2 Ru1 145.71(9) 6_556 2 ?
Cl1 Pr2 Ru1 128.13(7) 1_565 2 ?
Cl1 Pr2 Ru1 128.13(7) . 2 ?
Ru1 Pr2 Pr1 48.91(3) 6_556 6_556 ?
Ru1 Pr2 Pr1 48.91(3) 6_566 6_556 ?
Cl3 Pr2 Pr1 133.44(9) . 6_556 ?
Cl2 Pr2 Pr1 91.61(8) 6_556 6_556 ?
Cl1 Pr2 Pr1 136.12(6) 1_565 6_556 ?
Cl1 Pr2 Pr1 136.12(6) . 6_556 ?
Ru1 Pr2 Pr1 54.10(3) 2 6_556 ?
Ru1 Pr2 Pr1 99.90(4) 6_556 2_565 ?
Ru1 Pr2 Pr1 55.13(3) 6_566 2_565 ?
Cl3 Pr2 Pr1 54.19(6) . 2_565 ?
Cl2 Pr2 Pr1 149.282(13) 6_556 2_565 ?
Cl1 Pr2 Pr1 85.13(7) 1_565 2_565 ?
Cl1 Pr2 Pr1 125.31(8) . 2_565 ?
Ru1 Pr2 Pr1 43.28(2) 2 2_565 ?
Pr1 Pr2 Pr1 86.82(3) 6_556 2_565 ?
Ru1 Pr2 Pr1 55.13(3) 6_556 2 ?
Ru1 Pr2 Pr1 99.90(4) 6_566 2 ?
Cl3 Pr2 Pr1 54.19(6) . 2 ?
Cl2 Pr2 Pr1 149.282(13) 6_556 2 ?
Cl1 Pr2 Pr1 125.31(8) 1_565 2 ?
Cl1 Pr2 Pr1 85.13(7) . 2 ?
Ru1 Pr2 Pr1 43.28(2) 2 2 ?
Pr1 Pr2 Pr1 86.82(3) 6_556 2 ?
Pr1 Pr2 Pr1 61.31(2) 2_565 2 ?
Ru1 Pr2 Pr2 136.83(3) 6_556 1_565 ?
Ru1 Pr2 Pr2 43.17(3) 6_566 1_565 ?
Cl3 Pr2 Pr2 90.0 . 1_565 ?
Cl2 Pr2 Pr2 90.0 6_556 1_565 ?
Cl1 Pr2 Pr2 49.45(5) 1_565 1_565 ?
Cl1 Pr2 Pr2 130.55(5) . 1_565 ?
Ru1 Pr2 Pr2 90.0 2 1_565 ?
Pr1 Pr2 Pr2 90.0 6_556 1_565 ?
Pr1 Pr2 Pr2 59.346(12) 2_565 1_565 ?
Pr1 Pr2 Pr2 120.654(11) 2 1_565 ?
Ru1 Pr2 Pr2 43.17(3) 6_556 1_545 ?
Ru1 Pr2 Pr2 136.83(3) 6_566 1_545 ?
Cl3 Pr2 Pr2 90.0 . 1_545 ?
Cl2 Pr2 Pr2 90.0 6_556 1_545 ?
Cl1 Pr2 Pr2 130.55(5) 1_565 1_545 ?
Cl1 Pr2 Pr2 49.45(5) . 1_545 ?
Ru1 Pr2 Pr2 90.0 2 1_545 ?
Pr1 Pr2 Pr2 90.0 6_556 1_545 ?
Pr1 Pr2 Pr2 120.654(12) 2_565 1_545 ?
Pr1 Pr2 Pr2 59.346(11) 2 1_545 ?
Pr2 Pr2 Pr2 180.00(5) 1_565 1_545 ?
Cl1 Pr3 Cl2 136.07(6) . . ?
Cl1 Pr3 Cl2 136.07(6) . 1_545 ?
Cl2 Pr3 Cl2 85.60(11) . 1_545 ?
Cl1 Pr3 Cl3 73.49(10) . 1_545 ?
Cl2 Pr3 Cl3 138.46(12) . 1_545 ?
Cl2 Pr3 Cl3 81.78(9) 1_545 1_545 ?
Cl1 Pr3 Cl3 73.49(10) . . ?
Cl2 Pr3 Cl3 81.78(9) . . ?
Cl2 Pr3 Cl3 138.46(12) 1_545 . ?
Cl3 Pr3 Cl3 81.99(10) 1_545 . ?
Cl1 Pr3 Cl2 131.92(11) . 5_656 ?
Cl2 Pr3 Cl2 67.86(10) . 5_656 ?
Cl2 Pr3 Cl2 67.86(10) 1_545 5_656 ?
Cl3 Pr3 Cl2 70.71(9) 1_545 5_656 ?
Cl3 Pr3 Cl2 70.71(9) . 5_656 ?
Cl1 Pr3 Ru1 78.88(9) . . ?
Cl2 Pr3 Ru1 90.07(8) . . ?
Cl2 Pr3 Ru1 90.07(8) 1_545 . ?
Cl3 Pr3 Ru1 129.14(7) 1_545 . ?
Cl3 Pr3 Ru1 129.14(7) . . ?
Cl2 Pr3 Ru1 149.20(8) 5_656 . ?
Cl1 Pr3 Pr1 53.23(6) . 1_545 ?
Cl2 Pr3 Pr1 134.63(9) . 1_545 ?
Cl2 Pr3 Pr1 89.42(7) 1_545 1_545 ?
Cl3 Pr3 Pr1 84.79(7) 1_545 1_545 ?
Cl3 Pr3 Pr1 126.67(8) . 1_545 ?
Cl2 Pr3 Pr1 148.269(13) 5_656 1_545 ?
Ru1 Pr3 Pr1 44.79(2) . 1_545 ?
Cl1 Pr3 Pr1 53.23(6) . . ?
Cl2 Pr3 Pr1 89.42(7) . . ?
Cl2 Pr3 Pr1 134.63(9) 1_545 . ?
Cl3 Pr3 Pr1 126.67(8) 1_545 . ?
Cl3 Pr3 Pr1 84.79(7) . . ?
Cl2 Pr3 Pr1 148.269(13) 5_656 . ?
Ru1 Pr3 Pr1 44.79(2) . . ?
Pr1 Pr3 Pr1 63.25(2) 1_545 . ?
Cl1 Pr3 Pr3 90.0 . 1_545 ?
Cl2 Pr3 Pr3 132.80(6) . 1_545 ?
Cl2 Pr3 Pr3 47.20(6) 1_545 1_545 ?
Cl3 Pr3 Pr3 49.01(5) 1_545 1_545 ?
Cl3 Pr3 Pr3 130.99(5) . 1_545 ?
Cl2 Pr3 Pr3 90.0 5_656 1_545 ?
Ru1 Pr3 Pr3 90.0 . 1_545 ?
Pr1 Pr3 Pr3 58.376(12) 1_545 1_545 ?
Pr1 Pr3 Pr3 121.624(12) . 1_545 ?
Cl1 Pr3 Pr3 90.0 . 1_565 ?
Cl2 Pr3 Pr3 47.20(6) . 1_565 ?
Cl2 Pr3 Pr3 132.80(6) 1_545 1_565 ?
Cl3 Pr3 Pr3 130.99(5) 1_545 1_565 ?
Cl3 Pr3 Pr3 49.01(5) . 1_565 ?
Cl2 Pr3 Pr3 90.0 5_656 1_565 ?
Ru1 Pr3 Pr3 90.0 . 1_565 ?
Pr1 Pr3 Pr3 121.624(12) 1_545 1_565 ?
Pr1 Pr3 Pr3 58.376(12) . 1_565 ?
Pr3 Pr3 Pr3 180.00(3) 1_545 1_565 ?
Cl1 Pr3 Pr2 107.65(8) . 6_656 ?
Cl2 Pr3 Pr2 48.03(8) . 6_656 ?
Cl2 Pr3 Pr2 90.20(7) 1_545 6_656 ?
Cl3 Pr3 Pr2 168.58(5) 1_545 6_656 ?
Cl3 Pr3 Pr2 109.33(5) . 6_656 ?
Cl2 Pr3 Pr2 113.79(7) 5_656 6_656 ?
Ru1 Pr3 Pr2 42.22(2) . 6_656 ?
Pr1 Pr3 Pr2 87.01(3) 1_545 6_656 ?
Pr1 Pr3 Pr2 55.18(2) . 6_656 ?
Pr3 Pr3 Pr2 119.654(10) 1_545 6_656 ?
Pr3 Pr3 Pr2 60.346(10) 1_565 6_656 ?
Pr2 Ru1 Pr2 93.65(5) 6_656 6_646 ?
Pr2 Ru1 Pr1 158.16(6) 6_656 1_545 ?
Pr2 Ru1 Pr1 82.79(3) 6_646 1_545 ?
Pr2 Ru1 Pr1 82.79(3) 6_656 . ?
Pr2 Ru1 Pr1 158.16(6) 6_646 . ?
Pr1 Ru1 Pr1 92.51(5) 1_545 . ?
Pr2 Ru1 Ru1 132.28(7) 6_656 5_645 ?
Pr2 Ru1 Ru1 74.01(3) 6_646 5_645 ?
Pr1 Ru1 Ru1 67.49(3) 1_545 5_645 ?
Pr1 Ru1 Ru1 123.80(7) . 5_645 ?
Pr2 Ru1 Ru1 74.01(3) 6_656 5_655 ?
Pr2 Ru1 Ru1 132.28(7) 6_646 5_655 ?
Pr1 Ru1 Ru1 123.80(7) 1_545 5_655 ?
Pr1 Ru1 Ru1 67.49(3) . 5_655 ?
Ru1 Ru1 Ru1 81.09(7) 5_645 5_655 ?
Pr2 Ru1 Pr1 81.17(4) 6_656 5_655 ?
Pr2 Ru1 Pr1 81.17(4) 6_646 5_655 ?
Pr1 Ru1 Pr1 119.23(4) 1_545 5_655 ?
Pr1 Ru1 Pr1 119.23(4) . 5_655 ?
Ru1 Ru1 Pr1 51.74(4) 5_645 5_655 ?
Ru1 Ru1 Pr1 51.74(4) 5_655 5_655 ?
Pr2 Ru1 Pr3 82.07(4) 6_656 . ?
Pr2 Ru1 Pr3 82.07(4) 6_646 . ?
Pr1 Ru1 Pr3 76.10(4) 1_545 . ?
Pr1 Ru1 Pr3 76.10(4) . . ?
Ru1 Ru1 Pr3 138.28(4) 5_645 . ?
Ru1 Ru1 Pr3 138.28(4) 5_655 . ?
Pr1 Ru1 Pr3 155.41(5) 5_655 . ?
Pr2 Ru1 Pr2 122.65(4) 6_656 2_554 ?
Pr2 Ru1 Pr2 122.65(4) 6_646 2_554 ?
Pr1 Ru1 Pr2 76.27(4) 1_545 2_554 ?
Pr1 Ru1 Pr2 76.27(4) . 2_554 ?
Ru1 Ru1 Pr2 48.63(4) 5_645 2_554 ?
Ru1 Ru1 Pr2 48.63(4) 5_655 2_554 ?
Pr1 Ru1 Pr2 65.01(4) 5_655 2_554 ?
Pr3 Ru1 Pr2 139.59(5) . 2_554 ?
Pr3 Cl1 Pr2 108.99(11) . . ?
Pr3 Cl1 Pr2 108.99(11) . 1_545 ?
Pr2 Cl1 Pr2 81.10(10) . 1_545 ?
Pr3 Cl1 Pr1 79.04(9) . 1_545 ?
Pr2 Cl1 Pr1 171.61(16) . 1_545 ?
Pr2 Cl1 Pr1 98.84(2) 1_545 1_545 ?
Pr3 Cl1 Pr1 79.04(9) . . ?
Pr2 Cl1 Pr1 98.84(2) . . ?
Pr2 Cl1 Pr1 171.61(16) 1_545 . ?
Pr1 Cl1 Pr1 79.98(10) 1_545 . ?
Pr3 Cl2 Pr3 85.60(11) . 1_565 ?
Pr3 Cl2 Pr2 85.43(10) . 6_656 ?
Pr3 Cl2 Pr2 85.43(10) 1_565 6_656 ?
Pr3 Cl2 Pr3 112.14(10) . 5_656 ?
Pr3 Cl2 Pr3 112.14(10) 1_565 5_656 ?
Pr2 Cl2 Pr3 155.33(15) 6_656 5_656 ?
Pr2 Cl3 Pr3 106.24(11) . 1_565 ?
Pr2 Cl3 Pr3 106.24(11) . . ?
Pr3 Cl3 Pr3 81.99(10) 1_565 . ?
Pr2 Cl3 Pr1 77.34(9) . 2 ?
Pr3 Cl3 Pr1 174.62(13) 1_565 2 ?
Pr3 Cl3 Pr1 101.00(2) . 2 ?
Pr2 Cl3 Pr1 77.34(9) . 2_565 ?
Pr3 Cl3 Pr1 101.00(2) 1_565 2_565 ?
Pr3 Cl3 Pr1 174.62(13) . 2_565 ?
Pr1 Cl3 Pr1 75.68(9) 2 2_565 ?

loop_
_geom_bond_atom_site_label_1
_geom_bond_atom_site_label_2
_geom_bond_distance
_geom_bond_site_symmetry_2
_geom_bond_publ_flag
Pr1 Ru1 2.7714(11) 1_565 ?
Pr1 Ru1 2.7714(11) . ?
Pr1 Cl1 3.115(3) . ?
Pr1 Cl1 3.115(3) 1_565 ?
Pr1 Ru1 3.2605(17) 5_655 ?
Pr1 Cl3 3.264(3) 2_554 ?
Pr1 Cl3 3.264(3) 2_564 ?
Pr1 Pr2 3.6480(15) 6_656 ?
Pr1 Pr3 3.8183(12) 1_565 ?
Pr1 Pr3 3.8183(12) . ?
Pr1 Pr2 3.9268(13) 2_554 ?
Pr1 Pr2 3.9268(13) 2_564 ?
Pr2 Ru1 2.7453(11) 6_556 ?
Pr2 Ru1 2.7453(11) 6_566 ?
Pr2 Cl3 3.013(4) . ?
Pr2 Cl2 3.018(4) 6_556 ?
Pr2 Cl1 3.080(3) 1_565 ?
Pr2 Cl1 3.080(3) . ?
Pr2 Ru1 3.5165(18) 2 ?
Pr2 Pr1 3.6480(15) 6_556 ?
Pr2 Pr1 3.9268(13) 2_565 ?
Pr2 Pr1 3.9268(13) 2 ?
Pr2 Pr2 4.0042(6) 1_565 ?
Pr2 Pr2 4.0042(6) 1_545 ?
Pr3 Cl1 2.878(4) . ?
Pr3 Cl2 2.947(3) . ?
Pr3 Cl2 2.947(3) 1_545 ?
Pr3 Cl3 3.052(3) 1_545 ?
Pr3 Cl3 3.052(3) . ?
Pr3 Cl2 3.236(4) 5_656 ?
Pr3 Ru1 3.3756(18) . ?
Pr3 Pr1 3.8183(12) 1_545 ?
Pr3 Pr3 4.0042(6) 1_545 ?
Pr3 Pr3 4.0042(6) 1_565 ?
Pr3 Pr2 4.0466(12) 6_656 ?
Ru1 Pr2 2.7453(11) 6_656 ?
Ru1 Pr2 2.7453(11) 6_646 ?
Ru1 Pr1 2.7714(11) 1_545 ?
Ru1 Ru1 3.080(2) 5_645 ?
Ru1 Ru1 3.080(2) 5_655 ?
Ru1 Pr1 3.2605(17) 5_655 ?
Ru1 Pr2 3.5165(18) 2_554 ?
Cl1 Pr2 3.080(3) 1_545 ?
Cl1 Pr1 3.115(3) 1_545 ?
Cl2 Pr3 2.947(3) 1_565 ?
Cl2 Pr2 3.018(4) 6_656 ?
Cl2 Pr3 3.236(4) 5_656 ?
Cl3 Pr3 3.052(3) 1_565 ?
Cl3 Pr1 3.264(3) 2 ?
Cl3 Pr1 3.264(3) 2_565 ?
